data_1529518
loop_
_publ_author_name
'Abrahams, S.C.'
'Bernstein, J.L.'

_publ_section_title
;
 Pyroelectric (La (I O3)3)3 (H I O3) (H2 O)7. Crystal structure of the
 transition metal iodates. V.
;
_journal_name_full 'Journal of Chemical Physics'
_journal_page_first 2505
_journal_page_last 2513
_journal_volume 69
_journal_year 1978
_chemical_formula_sum 'H15 I10 La3 O37'
_chemical_name_systematic '(La (I O3)3)3 (H I O3) (H2 O)7'
_space_group_IT_number 41
_symmetry_space_group_name_Hall 'A 2 -2ab'
_symmetry_space_group_name_H-M 'A b a 2'
_cell_angle_alpha 90
_cell_angle_beta 90
_cell_angle_gamma 90
_cell_formula_units_Z 4
_cell_length_a 13.1801
_cell_length_b 21.7208
_cell_length_c 12.1551
_cell_volume 3479.790
_citation_journal_id_ASTM JCPSA6
_cod_data_source_file Abrahams_JCPSA6_1978_599.cif
_cod_data_source_block H15I10La3O37
_cod_original_cell_volume 3479.79
_cod_database_code 1529518

loop_
_symmetry_equiv_pos_as_xyz
x,y,z
-x,-y,z
-x+1/2,y+1/2,z
x+1/2,-y+1/2,z
x,y+1/2,z+1/2
-x,-y+1/2,z+1/2
-x+1/2,y+1,z+1/2
x+1/2,-y+1,z+1/2

loop_
_atom_site_label
_atom_site_type_symbol
_atom_site_fract_x
_atom_site_fract_y
_atom_site_fract_z
_atom_site_occupancy
_atom_site_U_iso_or_equiv
O12 O-2 0.199 0.2233 0.8398 1 0.0
O13 O-2 0.2914 0.06 0.8454 1 0.0
O4 O-2 0.2082 0.3423 0.6596 1 0.0
I4 I+5 0.08589 0.26221 0.89072 1 0.0
I3 I+5 0.19599 0.15679 0.50517 1 0.0
H6 H+1 0.424 0.501 0.693 1 0.0
O16 O-2 0 0 0.3726 1 0.0
I1 I+5 0.25445 0.41961 0.84432 1 0.0
O1 O-2 0.3394 0.4597 0.9299 1 0.0
O8 O-2 0.1087 0.1074 0.5789 1 0.0
H2 H+1 0.371 0.071 0.352 1 0.0
H5 H+1 0.406 0.377 0.612 1 0.0
H3 H+1 0.063 0.106 0.859 1 0.0
O6 O-2 0.0236 0.294 0.7056 1 0.0
O15 O-2 0.3747 0.0213 0.6527 1 0.0
H8 H+1 0 0 0.298 1 0.0
O14 O-2 0.3204 0.1434 0.6788 1 0.0
O5 O-2 0.0325 0.4003 0.5948 1 0.0
O18 O-2 0.4202 0.3613 0.6472 1 0.0
O17 O-2 0.0771 0.0805 0.872 1 0.0
O7 O-2 0.1914 0.2255 0.5879 1 0.0
La1 La+3 0 0 0 1 0.0
H4 H+1 0.391 0.387 0.658 1 0.0
I2 I+5 0.09141 0.32525 0.58844 1 0.0
O9 O-2 0.1082 0.1812 0.3977 1 0.0
O2 O-2 0.1467 0.4173 0.9285 1 0.0
O19 O-2 0.3259 0.4959 0.6201 1 0.0
I5 I+5 0.38832 0.08373 0.7514 1 0.0
O11 O-2 -0.0096 0.2056 0.8524 1 0.0
La2 La+3 0.15627 0.25862 0.22374 1 0.0
O3 O-2 0.2976 0.3418 0.8698 1 0.0
H7 H+1 0.166 0.48 0.047 1 0.0
H1 H+1 0.016 -0.031 0.4 1 0.0
O10 O-2 0.0942 0.2376 0.0321 1 0.0
